data_4509883
loop_
_publ_author_name
'Gonz\'alez-Gonz\'alez, Juan Saulo'
'Mart\'inez-Mart\'inez, Francisco J.'
'Garc\'ia-B\'aez, Efr\'en V.'
'Cruz, Alejandro'
'Mor\'in-S\'anchez, Luis M.'
'Rojas-Lima, Susana'
'Padilla-Mart\'inez, Itzia I.'

_publ_section_title
;
 Molecular Complexes of DiethylN,N&#x2032;-1,3-Phenyldioxalamate and
 Resorcinols: Conformational Switching through Intramolecular
 Three-Centered Hydrogen-Bonding
;
_journal_issue 2
_journal_name_full 'Crystal Growth &amp; Design'
_journal_page_first 628
_journal_paper_doi 10.1021/cg401500k
_journal_volume 14
_journal_year 2014
_chemical_formula_sum 'C29 H39 Cl3 N2 O8'
_chemical_formula_weight 650.00
_chemical_name_systematic
;
4,6-di-tbutyl-1,3-benzenediol-diethyl 
N,N'-(1,3-phenylene)dioxalamate
;
_space_group_IT_number 14
_symmetry_cell_setting monoclinic
_symmetry_Int_Tables_number 14
_symmetry_space_group_name_Hall '-P 2ybc'
_symmetry_space_group_name_H-M 'P 1 21/c 1'
_atom_sites_solution_hydrogens geom
_atom_sites_solution_primary direct
_atom_sites_solution_secondary difmap
_audit_creation_method SHELXL-97
_cell_angle_alpha 90.00
_cell_angle_beta 92.369(4)
_cell_angle_gamma 90.00
_cell_formula_units_Z 4
_cell_length_a 15.8182(7)
_cell_length_b 18.9181(6)
_cell_length_c 11.3683(4)
_cell_measurement_reflns_used 600
_cell_measurement_temperature 293(2)
_cell_measurement_theta_max 25
_cell_measurement_theta_min 20
_cell_volume 3399.1(2)
_computing_cell_refinement 'CrysAlis CCD (Oxford Diffraction, 2009)'
_computing_data_collection 'CrysAlis CCD (Oxford Diffraction, 2009)'
_computing_data_reduction 'CrysAlis RED (Oxford Diffraction, 2009)'
_computing_molecular_graphics 'Mercury 2.4 (Macrae <i>et al</i>., 2006)'
_computing_publication_material 'SHELXL97 (Sheldrick, 2008)/WINGX-2003 (Farrugia, 1999)/PublCIF (Westrip, 2010)'
_computing_structure_refinement 'SHELXL97 (Sheldrick, 2008)'
_computing_structure_solution 'SHELXS97 (Sheldrick, 2008)'
_diffrn_ambient_temperature 298(2)
_diffrn_detector_area_resol_mean 10.434
_diffrn_measured_fraction_theta_full 0.982
_diffrn_measured_fraction_theta_max 0.982
_diffrn_measurement_device_type 'Oxford Diffraction Xcalibur Ruby Gemini'
_diffrn_measurement_method '\w scans'
_diffrn_radiation_monochromator graphite
_diffrn_radiation_type CuK\a
_diffrn_radiation_wavelength 1.5418
_diffrn_reflns_av_R_equivalents 0.0288
_diffrn_reflns_av_sigmaI/netI 0.0166
_diffrn_reflns_limit_h_max 19
_diffrn_reflns_limit_h_min -19
_diffrn_reflns_limit_k_max 22
_diffrn_reflns_limit_k_min -23
_diffrn_reflns_limit_l_max 14
_diffrn_reflns_limit_l_min -14
_diffrn_reflns_number 32434
_diffrn_reflns_theta_full 73.78
_diffrn_reflns_theta_max 73.78
_diffrn_reflns_theta_min 3.64
_exptl_absorpt_coefficient_mu 2.840
_exptl_absorpt_correction_T_max 0.5864
_exptl_absorpt_correction_T_min 0.5559
_exptl_absorpt_correction_type sphere
_exptl_absorpt_process_details
;
Interpolation using  Int.Tab. Vol. C (1992) p. 523,Tab. 6.3.3.3
for values of muR in the range 0-2.5, and Int.Tab. Vol.II (1959)
p.302; Table 5.3.6 B for muR in the range 2.6-10.0.
The interpolation procedure of C.W.Dwiggins Jr (Acta Cryst.(1975)
A31,146-148) is used with some modification.
;
_exptl_crystal_colour colorless
_exptl_crystal_density_diffrn 1.270
_exptl_crystal_density_method 'not measured'
_exptl_crystal_description block
_exptl_crystal_F_000 1368
_exptl_crystal_size_max 0.34
_exptl_crystal_size_mid 0.32
_exptl_crystal_size_min 0.30
_exptl_crystal_size_rad 0.1500
_refine_diff_density_max 0.812
_refine_diff_density_min -0.633
_refine_diff_density_rms 0.065
_refine_ls_extinction_method none
_refine_ls_goodness_of_fit_ref 1.041
_refine_ls_hydrogen_treatment constr
_refine_ls_matrix_type full
_refine_ls_number_parameters 408
_refine_ls_number_reflns 6757
_refine_ls_number_restraints 78
_refine_ls_restrained_S_all 1.104
_refine_ls_R_factor_all 0.1163
_refine_ls_R_factor_gt 0.0907
_refine_ls_shift/su_max 0.076
_refine_ls_shift/su_mean 0.005
_refine_ls_structure_factor_coef Fsqd
_refine_ls_weighting_details 'calc w=1/[\s^2^(Fo^2^)+(0.1912P)^2^+1.6592P] where P=(Fo^2^+2Fc^2^)/3'
_refine_ls_weighting_scheme calc
_refine_ls_wR_factor_gt 0.2786
_refine_ls_wR_factor_ref 0.3207
_reflns_number_gt 4542
_reflns_number_total 6757
_reflns_threshold_expression >2sigma(I)
_cod_data_source_file cg401500k_si_002.cif
_cod_data_source_block srl14
_cod_depositor_comments
;
The following automatic conversions were performed:

'_symmetry_cell_setting' value 'Monoclinic' changed to 'monoclinic'
according to
/usr/data/users/saulius/automatic-downloads/current/ACS/lib/dictionaries/cif_core.dic
dictionary named 'cif_core.dic' version 2.4.2 from 2011-04-26.

Automatic conversion script
Id: cif_fix_values 2281 2013-09-26 08:29:07Z andrius 
;
_cod_original_sg_symbol_H-M 'P 21/c'
_cod_database_code 4509883
_exptl_absorpt_correction_t_ave 0.5711

loop_
_symmetry_equiv_pos_as_xyz
'x, y, z'
'-x, y+1/2, -z+1/2'
'-x, -y, -z'
'x, -y-1/2, z-1/2'

loop_
_atom_site_label
_atom_site_type_symbol
_atom_site_fract_x
_atom_site_fract_y
_atom_site_fract_z
_atom_site_U_iso_or_equiv
_atom_site_adp_type
_atom_site_occupancy
_atom_site_symmetry_multiplicity
_atom_site_calc_flag
_atom_site_refinement_flags
_atom_site_disorder_assembly
_atom_site_disorder_group
O20 O 0.16106(16) 0.31539(11) 0.0170(2) 0.0688(7) Uani 1 1 d . . .
O18 O 0.1233(2) 0.17843(12) 0.0397(3) 0.0907(10) Uani 1 1 d . . .
O19 O 0.07058(18) 0.34137(12) 0.1568(2) 0.0772(8) Uani 1 1 d . . .
O8 O 0.10738(18) -0.02661(12) 0.0205(2) 0.0729(7) Uani 1 1 d . . .
O25 O 0.24018(18) 0.19968(13) 0.8572(2) 0.0802(8) Uani 1 1 d . . .
H25 H 0.2072 0.1922 0.9096 0.120 Uiso 1 1 calc R . .
N17 N 0.05310(19) 0.20399(13) 0.2051(3) 0.0636(8) Uani 1 1 d . . .
H17 H 0.0399 0.2394 0.2481 0.076 Uiso 1 1 calc R . .
O23 O 0.22160(18) -0.05232(13) 0.8340(2) 0.0767(8) Uani 1 1 d . . .
H23 H 0.1892 -0.0447 0.8871 0.115 Uiso 1 1 calc R . .
O9 O 0.0526(2) -0.19176(12) 0.1279(3) 0.0973(11) Uani 1 1 d . . .
O10 O 0.1313(2) -0.16310(12) -0.0219(2) 0.0816(8) Uani 1 1 d . . .
C2 C 0.0458(2) 0.07452(15) 0.1873(3) 0.0580(8) Uani 1 1 d . . .
H2 H 0.0788 0.0748 0.1214 0.070 Uiso 1 1 calc R . .
N7 N 0.03114(19) -0.05488(13) 0.1801(3) 0.0622(7) Uani 1 1 d . . .
H7 H 0.0096 -0.0909 0.2140 0.075 Uiso 1 1 calc R . .
C5 C -0.0512(3) 0.07355(17) 0.3862(4) 0.0736(11) Uani 1 1 d . . .
H5 H -0.0835 0.0731 0.4527 0.088 Uiso 1 1 calc R . .
C3 C 0.0260(2) 0.13694(15) 0.2446(3) 0.0564(7) Uani 1 1 d . . .
C24 C 0.2305(2) 0.07370(17) 0.8431(3) 0.0626(8) Uani 1 1 d . . .
H24 H 0.1834 0.0746 0.8892 0.075 Uiso 1 1 calc R . .
C8 C 0.0760(2) -0.06888(14) 0.0851(3) 0.0589(8) Uani 1 1 d . . .
C18 C 0.0967(2) 0.21960(15) 0.1096(3) 0.0627(9) Uani 1 1 d . . .
C26 C 0.3418(2) 0.13671(18) 0.7477(3) 0.0614(8) Uani 1 1 d . . .
C27 C 0.3661(2) 0.07111(17) 0.7052(3) 0.0632(8) Uani 1 1 d . . .
H27 H 0.4122 0.0702 0.6570 0.076 Uiso 1 1 calc R . .
C19 C 0.1082(2) 0.30028(15) 0.0991(3) 0.0599(8) Uani 1 1 d . . .
C4 C -0.0218(2) 0.13681(16) 0.3441(3) 0.0645(9) Uani 1 1 d . . .
H4 H -0.0339 0.1790 0.3820 0.077 Uiso 1 1 calc R . .
C25 C 0.2704(2) 0.13645(18) 0.8169(3) 0.0638(9) Uani 1 1 d . . .
C23 C 0.2593(2) 0.00993(17) 0.8022(3) 0.0612(8) Uani 1 1 d . . .
C1 C 0.0148(2) 0.01177(15) 0.2316(3) 0.0552(7) Uani 1 1 d . . .
C9 C 0.0841(2) -0.14932(16) 0.0677(3) 0.0657(9) Uani 1 1 d . . .
C33 C 0.3920(2) 0.20476(19) 0.7240(3) 0.0697(9) Uani 1 1 d . . .
C35 C 0.3361(3) 0.2607(2) 0.6614(4) 0.0853(12) Uani 1 1 d . . .
H35A H 0.3689 0.3024 0.6484 0.128 Uiso 1 1 calc R . .
H35B H 0.2895 0.2722 0.7094 0.128 Uiso 1 1 calc R . .
H35C H 0.3149 0.2424 0.5871 0.128 Uiso 1 1 calc R . .
C29 C 0.3593(3) -0.0630(2) 0.6772(4) 0.0832(12) Uani 1 1 d . . .
C28 C 0.3277(2) 0.00711(18) 0.7283(3) 0.0650(9) Uani 1 1 d . . .
C6 C -0.0332(2) 0.01111(16) 0.3309(3) 0.0655(9) Uani 1 1 d . . .
H6 H -0.0532 -0.0314 0.3599 0.079 Uiso 1 1 calc R . .
C21 C 0.1814(3) 0.38992(16) 0.0007(3) 0.0672(9) Uani 1 1 d . . .
H21A H 0.2027 0.4105 0.0742 0.081 Uiso 1 1 calc R . .
H21B H 0.1313 0.4159 -0.0262 0.081 Uiso 1 1 calc R . .
C36 C 0.4672(3) 0.1907(2) 0.6452(4) 0.0808(11) Uani 1 1 d . . .
H36A H 0.5042 0.1563 0.6821 0.121 Uiso 1 1 calc R . .
H36B H 0.4978 0.2339 0.6342 0.121 Uiso 1 1 calc R . .
H43C H 0.4466 0.1732 0.5701 0.121 Uiso 1 1 calc R . .
C11 C 0.1493(4) -0.2375(2) -0.0445(5) 0.0966(15) Uani 1 1 d . . .
H11A H 0.1747 -0.2592 0.0257 0.116 Uiso 1 1 calc R . .
H11B H 0.0972 -0.2623 -0.0653 0.116 Uiso 1 1 calc R . .
C22 C 0.2472(3) 0.3929(2) -0.0893(4) 0.0903(14) Uani 1 1 d . . .
H22A H 0.2632 0.4412 -0.1017 0.135 Uiso 1 1 calc R . .
H22B H 0.2249 0.3732 -0.1619 0.135 Uiso 1 1 calc R . .
H22C H 0.2958 0.3663 -0.0622 0.135 Uiso 1 1 calc R . .
C12 C 0.2060(5) -0.2424(3) -0.1389(6) 0.144(3) Uani 1 1 d . . .
H12A H 0.2183 -0.2912 -0.1539 0.216 Uiso 1 1 calc R . .
H12B H 0.2576 -0.2179 -0.1178 0.216 Uiso 1 1 calc R . .
H12C H 0.1803 -0.2214 -0.2085 0.216 Uiso 1 1 calc R . .
C34 C 0.4272(3) 0.2346(3) 0.8421(4) 0.0986(15) Uani 1 1 d . . .
H34A H 0.4618 0.1995 0.8816 0.148 Uiso 1 1 calc R . .
H34B H 0.3812 0.2470 0.8905 0.148 Uiso 1 1 calc R . .
H34C H 0.4607 0.2758 0.8280 0.148 Uiso 1 1 calc R . .
C32 C 0.4329(4) -0.0506(3) 0.5953(6) 0.119(2) Uani 1 1 d . . .
H32A H 0.4143 -0.0204 0.5315 0.179 Uiso 1 1 calc R . .
H32B H 0.4512 -0.0950 0.5646 0.179 Uiso 1 1 calc R . .
H32C H 0.4790 -0.0285 0.6388 0.179 Uiso 1 1 calc R . .
C31 C 0.2883(4) -0.0995(3) 0.6047(5) 0.1041(16) Uani 1 1 d . . .
H31A H 0.2680 -0.0684 0.5430 0.156 Uiso 1 1 calc R . .
H31B H 0.2428 -0.1108 0.6548 0.156 Uiso 1 1 calc R . .
H31C H 0.3095 -0.1421 0.5710 0.156 Uiso 1 1 calc R . .
C30 C 0.3937(4) -0.1112(3) 0.7777(5) 0.1106(18) Uani 1 1 d . . .
H30A H 0.4130 -0.1549 0.7453 0.166 Uiso 1 1 calc R . .
H30B H 0.3496 -0.1206 0.8310 0.166 Uiso 1 1 calc R . .
H30C H 0.4400 -0.0880 0.8192 0.166 Uiso 1 1 calc R . .
C50 C 0.3303(6) 0.5520(10) 0.6070(7) 0.253(8) Uani 1 1 d D . .
H50 H 0.3003 0.5639 0.5325 0.304 Uiso 1 1 calc R A 1
Cl1 Cl 0.3227(4) 0.4533(2) 0.6340(4) 0.1820(17) Uani 0.554(4) 1 d PDU B 1
Cl2 Cl 0.2864(5) 0.5909(4) 0.7129(8) 0.206(2) Uani 0.554(4) 1 d PDU B 1
Cl3 Cl 0.4406(6) 0.5671(4) 0.5946(8) 0.198(2) Uani 0.554(4) 1 d PDU B 1
Cl1A Cl 0.3369(4) 0.6639(4) 0.6166(6) 0.199(2) Uani 0.446(4) 1 d PDU B 2
Cl2A Cl 0.2649(7) 0.5603(5) 0.7399(8) 0.195(2) Uani 0.446(4) 1 d PDU B 2
Cl3A Cl 0.4330(9) 0.5359(5) 0.6134(12) 0.212(3) Uani 0.446(4) 1 d PDU B 2

loop_
_atom_site_aniso_label
_atom_site_aniso_U_11
_atom_site_aniso_U_22
_atom_site_aniso_U_33
_atom_site_aniso_U_23
_atom_site_aniso_U_13
_atom_site_aniso_U_12
O20 0.0886(16) 0.0343(11) 0.0866(16) 0.0017(10) 0.0406(13) -0.0024(10)
O18 0.133(2) 0.0365(12) 0.108(2) -0.0081(12) 0.0724(19) -0.0061(13)
O19 0.1097(19) 0.0327(11) 0.0929(18) -0.0021(11) 0.0490(15) 0.0003(11)
O8 0.1069(18) 0.0374(11) 0.0774(15) 0.0009(10) 0.0415(14) -0.0016(11)
O25 0.1038(19) 0.0512(14) 0.0896(18) -0.0107(12) 0.0494(15) -0.0022(12)
N17 0.0900(19) 0.0284(12) 0.0751(17) -0.0028(11) 0.0350(15) 0.0002(11)
O23 0.0969(18) 0.0488(13) 0.0875(17) 0.0083(12) 0.0436(14) 0.0038(12)
O9 0.144(3) 0.0322(12) 0.122(2) 0.0051(13) 0.073(2) -0.0024(13)
O10 0.122(2) 0.0376(12) 0.0894(17) -0.0028(11) 0.0483(16) 0.0057(12)
C2 0.0738(19) 0.0339(15) 0.0683(19) 0.0016(12) 0.0260(15) 0.0000(12)
N7 0.0874(18) 0.0278(12) 0.0739(17) 0.0021(11) 0.0331(14) -0.0035(11)
C5 0.100(3) 0.0458(18) 0.079(2) 0.0018(15) 0.046(2) 0.0004(16)
C3 0.0709(18) 0.0335(14) 0.0660(18) 0.0018(12) 0.0193(15) -0.0006(12)
C24 0.0724(19) 0.0555(19) 0.0619(18) 0.0021(14) 0.0272(15) 0.0043(14)
C8 0.080(2) 0.0306(14) 0.0680(19) -0.0009(12) 0.0235(16) -0.0012(13)
C18 0.080(2) 0.0317(15) 0.079(2) -0.0002(14) 0.0308(17) -0.0020(13)
C26 0.078(2) 0.0552(19) 0.0522(16) -0.0017(13) 0.0211(15) -0.0030(15)
C27 0.075(2) 0.0567(19) 0.0605(18) 0.0019(14) 0.0275(16) 0.0035(15)
C19 0.076(2) 0.0339(15) 0.0714(19) 0.0018(13) 0.0252(16) 0.0013(13)
C4 0.085(2) 0.0372(16) 0.074(2) -0.0046(14) 0.0319(17) 0.0019(14)
C25 0.084(2) 0.0526(18) 0.0571(17) -0.0030(14) 0.0255(16) 0.0022(15)
C23 0.076(2) 0.0505(18) 0.0588(18) 0.0070(14) 0.0207(15) 0.0025(14)
C1 0.0696(18) 0.0321(14) 0.0652(18) 0.0002(12) 0.0203(14) -0.0002(12)
C9 0.086(2) 0.0354(16) 0.077(2) -0.0022(14) 0.0261(18) 0.0020(14)
C33 0.088(2) 0.061(2) 0.0621(19) -0.0070(16) 0.0282(17) -0.0111(17)
C35 0.117(3) 0.055(2) 0.086(3) 0.0026(18) 0.037(2) -0.008(2)
C29 0.102(3) 0.056(2) 0.095(3) -0.0013(19) 0.047(2) 0.0105(19)
C28 0.080(2) 0.0538(19) 0.0637(19) 0.0022(14) 0.0256(16) 0.0072(15)
C6 0.085(2) 0.0360(15) 0.078(2) 0.0053(14) 0.0322(18) -0.0059(14)
C21 0.088(2) 0.0348(15) 0.080(2) 0.0051(14) 0.0245(18) -0.0054(14)
C36 0.091(3) 0.075(2) 0.079(2) -0.0014(19) 0.035(2) -0.014(2)
C11 0.138(4) 0.0403(19) 0.115(3) -0.010(2) 0.050(3) 0.008(2)
C22 0.116(3) 0.056(2) 0.102(3) 0.008(2) 0.050(3) -0.016(2)
C12 0.220(8) 0.074(3) 0.145(5) -0.016(3) 0.088(5) 0.020(4)
C34 0.114(3) 0.106(4) 0.077(3) -0.024(2) 0.027(2) -0.035(3)
C32 0.144(4) 0.072(3) 0.148(5) -0.013(3) 0.091(4) 0.011(3)
C31 0.131(4) 0.077(3) 0.107(4) -0.025(3) 0.041(3) -0.003(3)
C30 0.118(4) 0.076(3) 0.141(4) 0.018(3) 0.045(3) 0.034(3)
C50 0.156(7) 0.51(3) 0.092(5) 0.045(9) -0.027(5) -0.116(11)
Cl1 0.262(4) 0.138(3) 0.146(3) 0.030(2) 0.006(3) -0.021(3)
Cl2 0.234(4) 0.178(4) 0.204(4) -0.053(3) 0.000(4) 0.031(4)
Cl3 0.222(4) 0.189(5) 0.186(4) -0.001(4) 0.015(3) -0.041(4)
Cl1A 0.205(4) 0.207(5) 0.183(4) -0.002(4) -0.023(3) 0.010(4)
Cl2A 0.247(5) 0.176(5) 0.161(4) 0.056(3) 0.008(4) -0.014(4)
Cl3A 0.239(5) 0.185(5) 0.211(5) -0.003(5) -0.002(4) 0.032(5)

loop_
_atom_type_symbol
_atom_type_description
_atom_type_scat_dispersion_real
_atom_type_scat_dispersion_imag
_atom_type_scat_source
C C 0.0180 0.0090 'International Tables Vol C Tables 4.2.6.8 and 6.1.1.4'
H H 0.0000 0.0000 'International Tables Vol C Tables 4.2.6.8 and 6.1.1.4'
N N 0.0310 0.0180 'International Tables Vol C Tables 4.2.6.8 and 6.1.1.4'
O O 0.0490 0.0320 'International Tables Vol C Tables 4.2.6.8 and 6.1.1.4'
Cl Cl 0.3640 0.7020 'International Tables Vol C Tables 4.2.6.8 and 6.1.1.4'

loop_
_geom_angle_atom_site_label_1
_geom_angle_atom_site_label_2
_geom_angle_atom_site_label_3
_geom_angle
C19 O20 C21 116.8(2)
C25 O25 H25 109.5
C18 N17 C3 128.7(3)
C18 N17 H17 115.7
C3 N17 H17 115.7
C23 O23 H23 109.5
C9 O10 C11 116.7(3)
C1 C2 C3 117.9(3)
C1 C2 H2 121.1
C3 C2 H2 121.1
C8 N7 C1 128.2(2)
C8 N7 H7 115.9
C1 N7 H7 115.9
C6 C5 C4 120.6(3)
C6 C5 H5 119.7
C4 C5 H5 119.7
C4 C3 C2 121.4(3)
C4 C3 N17 116.2(3)
C2 C3 N17 122.3(3)
C23 C24 C25 121.4(3)
C23 C24 H24 119.3
C25 C24 H24 119.3
O8 C8 N7 127.1(3)
O8 C8 C9 122.5(3)
N7 C8 C9 110.4(3)
O18 C18 N17 126.7(3)
O18 C18 C19 123.0(3)
N17 C18 C19 110.3(3)
C27 C26 C25 115.6(3)
C27 C26 C33 122.1(3)
C25 C26 C33 122.2(3)
C28 C27 C26 125.7(3)
C28 C27 H27 117.2
C26 C27 H27 117.2
O19 C19 O20 126.7(3)
O19 C19 C18 122.7(3)
O20 C19 C18 110.6(3)
C5 C4 C3 119.2(3)
C5 C4 H4 120.4
C3 C4 H4 120.4
O25 C25 C24 120.5(3)
O25 C25 C26 118.9(3)
C24 C25 C26 120.6(3)
O23 C23 C24 120.6(3)
O23 C23 C28 118.7(3)
C24 C23 C28 120.7(3)
C6 C1 C2 121.1(3)
C6 C1 N7 116.3(2)
C2 C1 N7 122.6(3)
O9 C9 O10 125.6(3)
O9 C9 C8 123.9(3)
O10 C9 C8 110.4(3)
C36 C33 C35 107.0(3)
C36 C33 C26 111.9(3)
C35 C33 C26 111.4(3)
C36 C33 C34 108.0(4)
C35 C33 C34 109.5(4)
C26 C33 C34 108.9(3)
C33 C35 H35A 109.5
C33 C35 H35B 109.5
H35A C35 H35B 109.5
C33 C35 H35C 109.5
H35A C35 H35C 109.5
H35B C35 H35C 109.5
C31 C29 C30 111.1(4)
C31 C29 C28 110.4(4)
C30 C29 C28 109.9(4)
C31 C29 C32 107.5(4)
C30 C29 C32 106.6(4)
C28 C29 C32 111.3(3)
C27 C28 C23 116.0(3)
C27 C28 C29 121.9(3)
C23 C28 C29 122.1(3)
C5 C6 C1 119.7(3)
C5 C6 H6 120.1
C1 C6 H6 120.1
O20 C21 C22 106.7(3)
O20 C21 H21A 110.4
C22 C21 H21A 110.4
O20 C21 H21B 110.4
C22 C21 H21B 110.4
H21A C21 H21B 108.6
C33 C36 H36A 109.5
C33 C36 H36B 109.5
H36A C36 H36B 109.5
C33 C36 H43C 109.5
H36A C36 H43C 109.5
H36B C36 H43C 109.5
C12 C11 O10 109.1(4)
C12 C11 H11A 109.9
O10 C11 H11A 109.9
C12 C11 H11B 109.9
O10 C11 H11B 109.9
H11A C11 H11B 108.3
C21 C22 H22A 109.5
C21 C22 H22B 109.5
H22A C22 H22B 109.5
C21 C22 H22C 109.5
H22A C22 H22C 109.5
H22B C22 H22C 109.5
C11 C12 H12A 109.5
C11 C12 H12B 109.5
H12A C12 H12B 109.5
C11 C12 H12C 109.5
H12A C12 H12C 109.5
H12B C12 H12C 109.5
C33 C34 H34A 109.5
C33 C34 H34B 109.5
H34A C34 H34B 109.5
C33 C34 H34C 109.5
H34A C34 H34C 109.5
H34B C34 H34C 109.5
C29 C32 H32A 109.5
C29 C32 H32B 109.5
H32A C32 H32B 109.5
C29 C32 H32C 109.5
H32A C32 H32C 109.5
H32B C32 H32C 109.5
C29 C31 H31A 109.5
C29 C31 H31B 109.5
H31A C31 H31B 109.5
C29 C31 H31C 109.5
H31A C31 H31C 109.5
H31B C31 H31C 109.5
C29 C30 H30A 109.5
C29 C30 H30B 109.5
H30A C30 H30B 109.5
C29 C30 H30C 109.5
H30A C30 H30C 109.5
H30B C30 H30C 109.5
Cl2 C50 Cl3 116.4(8)
Cl2 C50 Cl3A 120.6(8)
Cl3 C50 Cl3A 21.1(4)
Cl2 C50 Cl2A 23.0(4)
Cl3 C50 Cl2A 128.8(7)
Cl3A C50 Cl2A 123.7(7)
Cl2 C50 Cl1 107.4(6)
Cl3 C50 Cl1 103.9(9)
Cl3A C50 Cl1 83.2(9)
Cl2A C50 Cl1 84.9(5)
Cl2 C50 Cl1A 61.5(7)
Cl3 C50 Cl1A 78.3(6)
Cl3A C50 Cl1A 97.7(7)
Cl2A C50 Cl1A 84.4(8)
Cl1 C50 Cl1A 167.6(6)
Cl2 C50 H50 109.6
Cl3 C50 H50 109.6
Cl3A C50 H50 121.4
Cl2A C50 H50 114.5
Cl1 C50 H50 109.6
Cl1A C50 H50 80.5

loop_
_geom_bond_atom_site_label_1
_geom_bond_atom_site_label_2
_geom_bond_distance
O20 C19 1.310(4)
O20 C21 1.460(4)
O18 C18 1.202(4)
O19 C19 1.192(4)
O8 C8 1.206(4)
O25 C25 1.374(4)
O25 H25 0.8200
N17 C18 1.343(4)
N17 C3 1.418(4)
N17 H17 0.8600
O23 C23 1.375(4)
O23 H23 0.8200
O9 C9 1.179(4)
O10 C9 1.313(4)
O10 C11 1.461(4)
C2 C1 1.387(4)
C2 C3 1.390(4)
C2 H2 0.9300
N7 C8 1.343(4)
N7 C1 1.418(4)
N7 H7 0.8600
C5 C6 1.373(5)
C5 C4 1.377(4)
C5 H5 0.9300
C3 C4 1.387(4)
C24 C23 1.377(4)
C24 C25 1.382(5)
C24 H24 0.9300
C8 C9 1.541(4)
C18 C19 1.542(4)
C26 C27 1.392(4)
C26 C25 1.402(4)
C26 C33 1.542(5)
C27 C28 1.385(5)
C27 H27 0.9300
C4 H4 0.9300
C23 C28 1.398(4)
C1 C6 1.387(4)
C33 C36 1.542(5)
C33 C35 1.535(6)
C33 C34 1.540(6)
C35 H35A 0.9600
C35 H35B 0.9600
C35 H35C 0.9600
C29 C31 1.530(7)
C29 C30 1.543(7)
C29 C28 1.540(5)
C29 C32 1.537(6)
C6 H6 0.9300
C21 C22 1.490(5)
C21 H21A 0.9700
C21 H21B 0.9700
C36 H36A 0.9600
C36 H36B 0.9600
C36 H43C 0.9600
C11 C12 1.430(7)
C11 H11A 0.9700
C11 H11B 0.9700
C22 H22A 0.9600
C22 H22B 0.9600
C22 H22C 0.9600
C12 H12A 0.9600
C12 H12B 0.9600
C12 H12C 0.9600
C34 H34A 0.9600
C34 H34B 0.9600
C34 H34C 0.9600
C32 H32A 0.9600
C32 H32B 0.9600
C32 H32C 0.9600
C31 H31A 0.9600
C31 H31B 0.9600
C31 H31C 0.9600
C30 H30A 0.9600
C30 H30B 0.9600
C30 H30C 0.9600
C50 Cl2 1.595(15)
C50 Cl3 1.779(14)
C50 Cl3A 1.652(17)
C50 Cl2A 1.873(14)
C50 Cl1 1.896(17)
C50 Cl1A 2.122(18)
C50 H50 0.9800
